data_7037998
loop_
_publ_author_name
'Kysliak, O.'
'Schnepf, A.'

_publ_section_title
;
 {Ge9[Si(SiMe3)3]2}(2-): a starting point for mixed substituted metalloid
 germanium clusters.
;
_journal_issue 6
_journal_name_full 'Dalton transactions (Cambridge, England : 2003)'
_journal_page_first 2404
_journal_page_last 2408
_journal_paper_doi 10.1039/c5dt04022a
_journal_volume 45
_journal_year 2016
_chemical_formula_moiety 'C27 H81 Ge9 Si12, C21 H23 K, C7 H8'
_chemical_formula_sum 'C55 H112 Ge9 K Si12'
_chemical_formula_weight 1802.93
_chemical_properties_physical 'Air-sensitive, Moisture-sensitive'
_space_group_crystal_system monoclinic
_space_group_IT_number 14
_space_group_name_Hall '-P 2ybc'
_space_group_name_H-M_alt 'P 1 21/c 1'
_symmetry_space_group_name_Hall '-P 2ybc'
_symmetry_space_group_name_H-M 'P 1 21/c 1'
_atom_sites_solution_hydrogens geom
_audit_creation_date 2015-11-30
_audit_creation_method
;
Olex2 1.2
(compiled 2015.09.30 svn.r3233 for OlexSys, GUI svn.r5103)
;
_audit_update_record
;
2015-12-01 deposited with the CCDC.
2015-12-14 downloaded from the CCDC.
;
_cell_angle_alpha 90
_cell_angle_beta 91.2930(10)
_cell_angle_gamma 90
_cell_formula_units_Z 4
_cell_length_a 15.8387(9)
_cell_length_b 20.2949(13)
_cell_length_c 27.3283(16)
_cell_measurement_reflns_used 9770
_cell_measurement_temperature 150
_cell_measurement_theta_max 22.991
_cell_measurement_theta_min 2.384
_cell_volume 8782.3(9)
_computing_cell_refinement 'SAINT v8.34A (Bruker, 2013)'
_computing_data_reduction 'SAINT v8.34A (Bruker, 2013)'
_computing_molecular_graphics 'Olex2 (Dolomanov et al., 2009)'
_computing_publication_material 'Olex2 (Dolomanov et al., 2009)'
_computing_structure_refinement 'ShelXL (Sheldrick, 2015)'
_diffrn_ambient_temperature 150.01
_diffrn_measured_fraction_theta_full 0.991
_diffrn_measured_fraction_theta_max 0.991
_diffrn_measurement_device_type 'Bruker P4'
_diffrn_measurement_method '\w scans'
_diffrn_radiation_monochromator graphite
_diffrn_radiation_type MoK\a
_diffrn_radiation_wavelength 0.71073
_diffrn_reflns_av_R_equivalents 0.0405
_diffrn_reflns_av_unetI/netI 0.0403
_diffrn_reflns_laue_measured_fraction_full 0.991
_diffrn_reflns_laue_measured_fraction_max 0.991
_diffrn_reflns_limit_h_max 16
_diffrn_reflns_limit_h_min -17
_diffrn_reflns_limit_k_max 22
_diffrn_reflns_limit_k_min -22
_diffrn_reflns_limit_l_max 30
_diffrn_reflns_limit_l_min -30
_diffrn_reflns_number 48652
_diffrn_reflns_point_group_measured_fraction_full 0.991
_diffrn_reflns_point_group_measured_fraction_max 0.991
_diffrn_reflns_theta_full 23.301
_diffrn_reflns_theta_max 23.301
_diffrn_reflns_theta_min 1.286
_exptl_absorpt_coefficient_mu 3.274
_exptl_absorpt_correction_T_max 1.0000
_exptl_absorpt_correction_T_min 0.6955
_exptl_absorpt_correction_type multi-scan
_exptl_absorpt_process_details
;
SADABS-2012/1 (Bruker,2012) was used for absorption correction.
wR2(int) was 0.1020 before and 0.0413 after correction.
The Ratio of minimum to maximum transmission is 0.6955.
The \l/2 correction factor is 0.0000.
;
_exptl_crystal_colour orange
_exptl_crystal_colour_primary orange
_exptl_crystal_density_diffrn 1.364
_exptl_crystal_description needle
_exptl_crystal_F_000 3668
_exptl_crystal_size_max 0.335
_exptl_crystal_size_mid 0.138
_exptl_crystal_size_min 0.136
_refine_diff_density_max 1.000
_refine_diff_density_min -0.967
_refine_diff_density_rms 0.107
_refine_ls_extinction_method none
_refine_ls_goodness_of_fit_ref 1.072
_refine_ls_hydrogen_treatment constr
_refine_ls_matrix_type full
_refine_ls_number_parameters 725
_refine_ls_number_reflns 12586
_refine_ls_number_restraints 130
_refine_ls_restrained_S_all 1.071
_refine_ls_R_factor_all 0.0890
_refine_ls_R_factor_gt 0.0620
_refine_ls_shift/su_max 0.001
_refine_ls_shift/su_mean 0.000
_refine_ls_structure_factor_coef Fsqd
_refine_ls_weighting_details 'w=1/[\s^2^(Fo^2^)+(0.0597P)^2^+53.4644P] where P=(Fo^2^+2Fc^2^)/3'
_refine_ls_weighting_scheme calc
_refine_ls_wR_factor_gt 0.1505
_refine_ls_wR_factor_ref 0.1638
_reflns_Friedel_coverage 0.000
_reflns_number_gt 9218
_reflns_number_total 12586
_reflns_threshold_expression 'I > 2\s(I)'
_cod_data_source_file c5dt04022a2.cif
_cod_data_source_block k1p21c
_cod_depositor_comments 'Adding full bibliography for 7037998--7038001.cif.'
_cod_database_code 7037998
_shelx_space_group_comment
;
The symmetry employed for this shelxl refinement is uniquely defined
by the following loop, which should always be used as a source of
symmetry information in preference to the above space-group names.
They are only intended as comments.
;
_olex2_refinement_description
;
1. Fixed Uiso
 At 1.2 times of:
  All C(H) groups
 At 1.5 times of:
  All C(H,H,H) groups
2. Restrained distances
 C201-C200
 1.52 with sigma of 0.02
 Si30-C30A \\sim Si30-C30B \\sim Si30-C30C \\sim Si31-C31A \\sim Si31-C31B
\\sim Si31-C31C
 with sigma of 0.02
 Si32-C32A \\sim Si32-C32B \\sim Si32-C32C \\sim Si33-C33A \\sim Si33-C33B
\\sim Si33-C33C
 with sigma of 0.02
 Si34-C34A \\sim Si34-C34B \\sim Si34-C34C \\sim Si35-C35A \\sim Si35-C35B
\\sim Si35-C35C
 with sigma of 0.02
3. Uiso/Uaniso restraints and constraints
C204 \\sim C203 \\sim C202 \\sim C206 \\sim C201 \\sim C205 \\sim C200: within
1.7A with sigma of 0.04 and sigma for terminal atoms of 0.08
Uanis(C204) \\sim Ueq, Uanis(C205) \\sim Ueq, Uanis(C206) \\sim Ueq,
Uanis(C201) \\sim Ueq, Uanis(C202) \\sim Ueq, Uanis(C203) \\sim Ueq,
Uanis(C200) \\sim Ueq: with sigma of 0.1 and sigma for terminal atoms of 0.2
: with sigma of 0.1 and sigma for terminal atoms of 0.2
: with sigma of 0.1 and sigma for terminal atoms of 0.2
4. Others
 Fixed Sof: Si3(0.5) Si30(0.5) Si31(0.5) Si32(0.5) Si3A(0.5) Si33(0.5)
 Si34(0.5) Si35(0.5) C10A(0.5) H10A(0.5) H10B(0.5) H10C(0.5) C10B(0.5)
 H10D(0.5) H10E(0.5) H10F(0.5) C10C(0.5) H10G(0.5) H10H(0.5) H10I(0.5)
 C20B(0.5) H20A(0.5) H20B(0.5) H20C(0.5) C20A(0.5) H20D(0.5) H20E(0.5)
 H20F(0.5) C20C(0.5) H20G(0.5) H20H(0.5) H20I(0.5) C30B(0.5) H30A(0.5)
 H30B(0.5) H30C(0.5) C30A(0.5) H30D(0.5) H30E(0.5) H30F(0.5) C30C(0.5)
 H30G(0.5) H30H(0.5) H30I(0.5) C31A(0.5) H31A(0.5) H31B(0.5) H31C(0.5)
 C31B(0.5) H31D(0.5) H31E(0.5) H31F(0.5) C31C(0.5) H31G(0.5) H31H(0.5)
 H31I(0.5) C32C(0.5) H32A(0.5) H32B(0.5) H32C(0.5) C32B(0.5) H32D(0.5)
 H32E(0.5) H32F(0.5) C32A(0.5) H32G(0.5) H32H(0.5) H32I(0.5) C33C(0.5)
 H33A(0.5) H33B(0.5) H33C(0.5) C33B(0.5) H33D(0.5) H33E(0.5) H33F(0.5)
 C33A(0.5) H33G(0.5) H33H(0.5) H33I(0.5) C34B(0.5) H34A(0.5) H34B(0.5)
 H34C(0.5) C34A(0.5) H34D(0.5) H34E(0.5) H34F(0.5) C34C(0.5) H34G(0.5)
 H34H(0.5) H34I(0.5) C35B(0.5) H35A(0.5) H35B(0.5) H35C(0.5) C35A(0.5)
 H35D(0.5) H35E(0.5) H35F(0.5) C35C(0.5) H35G(0.5) H35H(0.5) H35I(0.5)
 C100(0.5) H100(0.5) C102(0.5) H102(0.5) C101(0.5) H101(0.5) C105(0.5)
 H105(0.5) C104(0.5) H104(0.5) C103(0.5) C106(0.5) H10J(0.5) H10K(0.5)
 H10L(0.5) C1AA(0.5) H1AA(0.5) C19(0.5) H19(0.5) C2(0.5) H2(0.5) C2AA(0.5)
 H2AA(0.5) C9(0.5) C5(0.5) H5(0.5) C0AA(0.5) H0AA(0.5) H0AB(0.5) H0AC(0.5)
 C3(0.5) H3A(0.5) H3B(0.5) H3C(0.5) C4(0.5) H4A(0.5) H4B(0.5) H4C(0.5) C8(0.5)
 H8A(0.5) H8B(0.5) H8C(0.5) C1(0.5) H1A(0.5) H1B(0.5) H1C(0.5) C7(0.5) H7A(0.5)
 H7B(0.5) H7C(0.5) C11(0.5) H11J(0.5) H11K(0.5) H11L(0.5)
5.a Ternary CH refined with riding coordinates:
 C112(H112), C111(H111), C110(H110), C121(H121)
5.b Me refined with riding coordinates:
 C10A(H10A,H10B,H10C), C10B(H10D,H10E,H10F), C10C(H10G,H10H,H10I), C11B(H11A,
 H11B,H11C), C11A(H11D,H11E,H11F), C11C(H11G,H11H,H11I), C12B(H12A,H12B,H12C),
 C12A(H12D,H12E,H12F), C12C(H12G,H12H,H12I), C20B(H20A,H20B,H20C), C20A(H20D,
 H20E,H20F), C20C(H20G,H20H,H20I), C21B(H21A,H21B,H21C), C21A(H21D,H21E,H21F),
 C21C(H21G,H21H,H21I), C22C(H22A,H22B,H22C), C22B(H22D,H22E,H22F), C22A(H22G,
 H22H,H22I), C30B(H30A,H30B,H30C), C30A(H30D,H30E,H30F), C30C(H30G,H30H,H30I),
 C31A(H31A,H31B,H31C), C31B(H31D,H31E,H31F), C31C(H31G,H31H,H31I), C32C(H32A,
 H32B,H32C), C32B(H32D,H32E,H32F), C32A(H32G,H32H,H32I), C33C(H33A,H33B,H33C),
 C33B(H33D,H33E,H33F), C33A(H33G,H33H,H33I), C34B(H34A,H34B,H34C), C34A(H34D,
 H34E,H34F), C34C(H34G,H34H,H34I), C35B(H35A,H35B,H35C), C35A(H35D,H35E,H35F),
 C35C(H35G,H35H,H35I), C116(H11M,H11N,H11O), C126(H12J,H12K,H12L), C200(H20J,
 H20K,H20L), C3(H3A,H3B,H3C), C4(H4A,H4B,H4C), C8(H8A,H8B,H8C), C1(H1A,H1B,H1C),
  C7(H7A,H7B,H7C), C11(H11J,H11K,H11L)
5.c Aromatic/amide H refined with riding coordinates:
 C100(H100), C102(H102), C101(H101), C105(H105), C104(H104), C115(H115),
 C123(H123), C122(H122), C120(H120), C125(H125), C202(H202), C203(H203),
 C204(H204), C205(H205), C206(H206), C1AA(H1AA), C19(H19), C2(H2), C2AA(H2AA),
 C5(H5)
5.d Fitted hexagon refined as free rotating group:
 C100(C102,C101,C105,C104,C103), C114(C113,C112,C111,C110,C115), C124(C123,
 C122,C121,C120,C125), C201(C202,C203,C204,C205,C206), C1AA(C19,C2,C2AA,C9,C5)
5.e Idealised Me refined as rotating group:
 C106(H10J,H10K,H10L), C0AA(H0AA,H0AB,H0AC)
;
_shelx_shelxl_version_number 2014/7
_olex2_submission_special_instructions 'No special instructions were received'

loop_
_space_group_symop_operation_xyz
'x, y, z'
'-x, y+1/2, -z+1/2'
'-x, -y, -z'
'x, -y-1/2, z-1/2'

loop_
_atom_site_label
_atom_site_type_symbol
_atom_site_fract_x
_atom_site_fract_y
_atom_site_fract_z
_atom_site_U_iso_or_equiv
_atom_site_adp_type
_atom_site_occupancy
_atom_site_site_symmetry_order
_atom_site_calc_flag
_atom_site_refinement_flags_posn
_atom_site_refinement_flags_adp
_atom_site_refinement_flags_occupancy
_atom_site_disorder_assembly
_atom_site_disorder_group
Ge1 Ge 0.43229(5) 0.74029(5) 0.37775(3) 0.0489(3) Uani 1 1 d . . . . .
Ge2 Ge 0.22418(6) 0.66633(4) 0.37495(3) 0.0461(2) Uani 1 1 d . . . . .
Ge3 Ge 0.25288(6) 0.84602(4) 0.38285(3) 0.0483(3) Uani 1 1 d . . . . .
Ge4 Ge 0.20159(6) 0.76395(5) 0.31832(3) 0.0522(3) Uani 1 1 d . . . . .
Ge5 Ge 0.35628(6) 0.81515(5) 0.31696(3) 0.0529(3) Uani 1 1 d . . . . .
Ge6 Ge 0.33809(5) 0.68560(5) 0.31351(3) 0.0448(2) Uani 1 1 d . . . . .
Ge7 Ge 0.20675(5) 0.75433(4) 0.43901(3) 0.0436(2) Uani 1 1 d . . . . .
Ge8 Ge 0.36267(6) 0.80553(5) 0.44427(3) 0.0479(2) Uani 1 1 d . . . . .
Ge9 Ge 0.34403(6) 0.67552(5) 0.43684(3) 0.0480(3) Uani 1 1 d . . . . .
Si1 Si 0.58048(15) 0.72702(18) 0.37636(10) 0.0707(9) Uani 1 1 d . . . . .
Si2 Si 0.13328(15) 0.57383(13) 0.36996(10) 0.0560(7) Uani 1 1 d . . . . .
Si10 Si 0.6422(2) 0.8286(3) 0.37604(14) 0.1133(15) Uani 1 1 d . . . . .
Si11 Si 0.6117(2) 0.6658(3) 0.30634(13) 0.1136(17) Uani 1 1 d . . . . .
Si12 Si 0.61999(19) 0.6658(2) 0.44700(12) 0.0964(13) Uani 1 1 d . . . . .
Si20 Si -0.00510(19) 0.61105(19) 0.3751(2) 0.1139(16) Uani 1 1 d . . . . .
Si21 Si 0.1600(3) 0.52045(18) 0.29512(12) 0.0898(11) Uani 1 1 d . . . . .
Si22 Si 0.16861(19) 0.50511(14) 0.43566(11) 0.0665(8) Uani 1 1 d . . . . .
Si3 Si 0.2090(5) 0.9553(3) 0.3927(2) 0.0445(15) Uani 0.5 1 d . . P A 1
Si30 Si 0.2633(5) 0.9965(3) 0.4670(2) 0.0551(14) Uani 0.5 1 d D . P A 1
Si31 Si 0.0629(5) 0.9523(4) 0.3908(3) 0.080(2) Uani 0.5 1 d D . P A 1
Si32 Si 0.2677(9) 1.0183(3) 0.3285(2) 0.102(3) Uani 0.5 1 d D . P A 1
Si3A Si 0.1625(4) 0.9436(3) 0.3852(3) 0.0494(17) Uani 0.5 1 d . . P A 2
Si33 Si 0.1917(5) 1.0003(4) 0.3128(3) 0.078(2) Uani 0.5 1 d D . P A 2
Si34 Si 0.0213(4) 0.9166(3) 0.3922(2) 0.0551(16) Uani 0.5 1 d D . P A 2
Si35 Si 0.2169(5) 1.0034(4) 0.4526(3) 0.072(2) Uiso 0.5 1 d D . P A 2
K1 K 0.29913(18) 0.74329(14) 0.56609(9) 0.0855(8) Uani 1 1 d . . . . .
C10A C 0.5946(18) 0.8803(14) 0.4180(10) 0.088(8) Uiso 0.5 1 d . U P B 1
H10A H 0.6019 0.8619 0.4509 0.132 Uiso 0.5 1 calc R . P B 1
H10B H 0.6209 0.9240 0.4168 0.132 Uiso 0.5 1 calc R . P B 1
H10C H 0.5342 0.8841 0.4098 0.132 Uiso 0.5 1 calc R . P B 1
C10B C 0.6329(17) 0.8570(13) 0.3153(9) 0.096(8) Uiso 0.5 1 d . U P B 1
H10D H 0.6609 0.8259 0.2935 0.145 Uiso 0.5 1 calc R . P B 1
H10E H 0.5731 0.8605 0.3058 0.145 Uiso 0.5 1 calc R . P B 1
H10F H 0.6597 0.9004 0.3128 0.145 Uiso 0.5 1 calc R . P B 1
C10C C 0.7594(15) 0.8150(13) 0.3959(10) 0.097(8) Uiso 0.5 1 d . U P B 1
H10G H 0.7866 0.7858 0.3724 0.145 Uiso 0.5 1 calc R . P B 1
H10H H 0.7889 0.8575 0.3969 0.145 Uiso 0.5 1 calc R . P B 1
H10I H 0.7620 0.7948 0.4285 0.145 Uiso 0.5 1 calc R . P B 1
C11B C 0.5777(9) 0.7115(11) 0.2506(4) 0.161(8) Uani 1 1 d . . . . .
H11A H 0.5164 0.7180 0.2508 0.241 Uiso 1 1 calc R . . . .
H11B H 0.6060 0.7544 0.2501 0.241 Uiso 1 1 calc R . . . .
H11C H 0.5928 0.6862 0.2215 0.241 Uiso 1 1 calc R . . . .
C11A C 0.7292(7) 0.6547(10) 0.3042(5) 0.168(9) Uani 1 1 d . . . . .
H11D H 0.7489 0.6305 0.3334 0.252 Uiso 1 1 calc R . . . .
H11E H 0.7434 0.6297 0.2748 0.252 Uiso 1 1 calc R . . . .
H11F H 0.7566 0.6979 0.3034 0.252 Uiso 1 1 calc R . . . .
C11C C 0.5536(10) 0.5832(8) 0.3062(7) 0.164(8) Uani 1 1 d . . . . .
H11G H 0.5705 0.5580 0.3354 0.246 Uiso 1 1 calc R . . . .
H11H H 0.4925 0.5910 0.3063 0.246 Uiso 1 1 calc R . . . .
H11I H 0.5679 0.5583 0.2768 0.246 Uiso 1 1 calc R . . . .
C12B C 0.5878(8) 0.7103(8) 0.5014(4) 0.109(5) Uani 1 1 d . . . . .
H12A H 0.6134 0.7542 0.5017 0.164 Uiso 1 1 calc R . . . .
H12B H 0.5261 0.7144 0.5012 0.164 Uiso 1 1 calc R . . . .
H12C H 0.6066 0.6861 0.5307 0.164 Uiso 1 1 calc R . . . .
C12A C 0.5694(10) 0.5816(7) 0.4481(6) 0.141(6) Uani 1 1 d . . . . .
H12D H 0.5858 0.5567 0.4191 0.211 Uiso 1 1 calc R . . . .
H12E H 0.5883 0.5580 0.4777 0.211 Uiso 1 1 calc R . . . .
H12F H 0.5078 0.5864 0.4481 0.211 Uiso 1 1 calc R . . . .
C12C C 0.7389(8) 0.6559(13) 0.4494(6) 0.218(13) Uani 1 1 d . . . . .
H12G H 0.7570 0.6320 0.4203 0.327 Uiso 1 1 calc R . . . .
H12H H 0.7656 0.6994 0.4503 0.327 Uiso 1 1 calc R . . . .
H12I H 0.7556 0.6310 0.4788 0.327 Uiso 1 1 calc R . . . .
C20B C -0.0788(17) 0.5396(13) 0.3872(10) 0.081(8) Uiso 0.5 1 d . . P C 1
H20A H -0.0675 0.5038 0.3642 0.122 Uiso 0.5 1 calc R . P C 1
H20B H -0.0695 0.5239 0.4208 0.122 Uiso 0.5 1 calc R . P C 1
H20C H -0.1374 0.5542 0.3829 0.122 Uiso 0.5 1 calc R . P C 1
C20A C -0.0245(19) 0.6631(15) 0.4103(11) 0.115(10) Uiso 0.5 1 d . . P C 1
H20D H 0.0126 0.7010 0.4050 0.172 Uiso 0.5 1 calc R . P C 1
H20E H -0.0835 0.6768 0.4057 0.172 Uiso 0.5 1 calc R . P C 1
H20F H -0.0156 0.6465 0.4437 0.172 Uiso 0.5 1 calc R . P C 1
C20C C -0.028(2) 0.6489(18) 0.3076(12) 0.140(12) Uiso 0.5 1 d . . P C 1
H20G H -0.0154 0.6155 0.2828 0.210 Uiso 0.5 1 calc R . P C 1
H20H H -0.0870 0.6622 0.3044 0.210 Uiso 0.5 1 calc R . P C 1
H20I H 0.0086 0.6874 0.3027 0.210 Uiso 0.5 1 calc R . P C 1
C21B C 0.2692(8) 0.4869(7) 0.2949(5) 0.106(4) Uani 1 1 d . . . . .
H21A H 0.3097 0.5230 0.2993 0.159 Uiso 1 1 calc R . . . .
H21B H 0.2765 0.4552 0.3217 0.159 Uiso 1 1 calc R . . . .
H21C H 0.2789 0.4649 0.2637 0.159 Uiso 1 1 calc R . . . .
C21A C 0.1466(12) 0.5814(8) 0.2429(5) 0.157(8) Uani 1 1 d . . . . .
H21D H 0.0891 0.5993 0.2428 0.235 Uiso 1 1 calc R . . . .
H21E H 0.1873 0.6174 0.2472 0.235 Uiso 1 1 calc R . . . .
H21F H 0.1563 0.5590 0.2118 0.235 Uiso 1 1 calc R . . . .
C21C C 0.0810(10) 0.4522(7) 0.2867(5) 0.139(6) Uani 1 1 d . . . . .
H21G H 0.0238 0.4705 0.2869 0.208 Uiso 1 1 calc R . . . .
H21H H 0.0902 0.4300 0.2554 0.208 Uiso 1 1 calc R . . . .
H21I H 0.0878 0.4203 0.3135 0.208 Uiso 1 1 calc R . . . .
C22C C 0.2803(7) 0.4805(6) 0.4340(5) 0.094(4) Uani 1 1 d . . . . .
H22A H 0.2908 0.4573 0.4033 0.141 Uiso 1 1 calc R . . . .
H22B H 0.3161 0.5198 0.4362 0.141 Uiso 1 1 calc R . . . .
H22C H 0.2934 0.4513 0.4617 0.141 Uiso 1 1 calc R . . . .
C22B C 0.1519(9) 0.5489(7) 0.4946(4) 0.107(4) Uani 1 1 d . . . . .
H22D H 0.0927 0.5626 0.4964 0.160 Uiso 1 1 calc R . . . .
H22E H 0.1657 0.5193 0.5220 0.160 Uiso 1 1 calc R . . . .
H22F H 0.1884 0.5878 0.4965 0.160 Uiso 1 1 calc R . . . .
C22A C 0.0992(9) 0.4292(6) 0.4348(5) 0.115(5) Uani 1 1 d . . . . .
H22G H 0.0398 0.4425 0.4357 0.173 Uiso 1 1 calc R . . . .
H22H H 0.1090 0.4039 0.4049 0.173 Uiso 1 1 calc R . . . .
H22I H 0.1130 0.4018 0.4634 0.173 Uiso 1 1 calc R . . . .
C30B C 0.218(2) 1.0792(11) 0.4793(10) 0.111(11) Uani 0.5 1 d D . P A 1
H30A H 0.2324 1.1094 0.4527 0.167 Uiso 0.5 1 calc R . P A 1
H30B H 0.1564 1.0757 0.4812 0.167 Uiso 0.5 1 calc R . P A 1
H30C H 0.2412 1.0961 0.5104 0.167 Uiso 0.5 1 calc R . P A 1
C30A C 0.3811(11) 1.0009(14) 0.4673(8) 0.080(7) Uani 0.5 1 d D . P A 1
H30D H 0.4042 0.9570 0.4609 0.121 Uiso 0.5 1 calc R . P A 1
H30E H 0.3991 1.0316 0.4419 0.121 Uiso 0.5 1 calc R . P A 1
H30F H 0.4018 1.0163 0.4994 0.121 Uiso 0.5 1 calc R . P A 1
C30C C 0.2332(17) 0.9420(19) 0.5189(10) 0.087(12) Uani 0.5 1 d D . P A 1
H30G H 0.2561 0.8978 0.5137 0.131 Uiso 0.5 1 calc R . P A 1
H30H H 0.2563 0.9601 0.5496 0.131 Uiso 0.5 1 calc R . P A 1
H30I H 0.1716 0.9397 0.5204 0.131 Uiso 0.5 1 calc R . P A 1
C31A C 0.0252(18) 0.9211(16) 0.4503(8) 0.116(11) Uani 0.5 1 d D . P A 1
H31A H 0.0471 0.9492 0.4768 0.175 Uiso 0.5 1 calc R . P A 1
H31B H -0.0366 0.9215 0.4501 0.175 Uiso 0.5 1 calc R . P A 1
H31C H 0.0454 0.8759 0.4553 0.175 Uiso 0.5 1 calc R . P A 1
C31B C 0.014(2) 1.0359(12) 0.3847(17) 0.182(18) Uani 0.5 1 d D . P A 1
H31D H 0.0360 1.0647 0.4108 0.272 Uiso 0.5 1 calc R . P A 1
H31E H 0.0272 1.0547 0.3528 0.272 Uiso 0.5 1 calc R . P A 1
H31F H -0.0476 1.0321 0.3874 0.272 Uiso 0.5 1 calc R . P A 1
C31C C 0.0206(15) 0.8981(15) 0.3414(11) 0.110(12) Uani 0.5 1 d D . P A 1
H31G H 0.0399 0.9139 0.3097 0.165 Uiso 0.5 1 calc R . P A 1
H31H H 0.0408 0.8529 0.3468 0.165 Uiso 0.5 1 calc R . P A 1
H31I H -0.0413 0.8986 0.3416 0.165 Uiso 0.5 1 calc R . P A 1
C32C C 0.226(2) 0.9852(15) 0.2696(8) 0.114(11) Uani 0.5 1 d D . P A 1
H32A H 0.2419 0.9386 0.2668 0.171 Uiso 0.5 1 calc R . P A 1
H32B H 0.1648 0.9895 0.2682 0.171 Uiso 0.5 1 calc R . P A 1
H32C H 0.2507 1.0099 0.2425 0.171 Uiso 0.5 1 calc R . P A 1
C32B C 0.3845(12) 1.0053(15) 0.3280(10) 0.118(9) Uiso 0.5 1 d D . P A 1
H32D H 0.3965 0.9584 0.3231 0.177 Uiso 0.5 1 calc R . P A 1
H32E H 0.4087 1.0309 0.3014 0.177 Uiso 0.5 1 calc R . P A 1
H32F H 0.4095 1.0196 0.3594 0.177 Uiso 0.5 1 calc R . P A 1
C32A C 0.242(3) 1.1061(9) 0.3378(11) 0.21(2) Uani 0.5 1 d D . P A 1
H32G H 0.2658 1.1206 0.3694 0.313 Uiso 0.5 1 calc R . P A 1
H32H H 0.2669 1.1323 0.3116 0.313 Uiso 0.5 1 calc R . P A 1
H32I H 0.1809 1.1119 0.3372 0.313 Uiso 0.5 1 calc R . P A 1
C33C C 0.1700(16) 0.9472(13) 0.2588(6) 0.100(10) Uani 0.5 1 d D . P A 2
H33A H 0.1107 0.9334 0.2585 0.150 Uiso 0.5 1 calc R . P A 2
H33B H 0.1812 0.9720 0.2288 0.150 Uiso 0.5 1 calc R . P A 2
H33C H 0.2065 0.9083 0.2604 0.150 Uiso 0.5 1 calc R . P A 2
C33B C 0.1226(18) 1.0733(12) 0.3065(10) 0.127(12) Uani 0.5 1 d D . P A 2
H33D H 0.0635 1.0599 0.3096 0.191 Uiso 0.5 1 calc R . P A 2
H33E H 0.1372 1.1052 0.3323 0.191 Uiso 0.5 1 calc R . P A 2
H33F H 0.1304 1.0936 0.2744 0.191 Uiso 0.5 1 calc R . P A 2
C33A C 0.3039(13) 1.0214(17) 0.3075(13) 0.124(13) Uiso 0.5 1 d D . P A 2
H33G H 0.3382 0.9814 0.3110 0.186 Uiso 0.5 1 calc R . P A 2
H33H H 0.3133 1.0413 0.2754 0.186 Uiso 0.5 1 calc R . P A 2
H33I H 0.3201 1.0528 0.3332 0.186 Uiso 0.5 1 calc R . P A 2
C34B C 0.0010(16) 0.8708(11) 0.4496(8) 0.078(8) Uani 0.5 1 d D . P A 2
H34A H 0.0189 0.8976 0.4778 0.118 Uiso 0.5 1 calc R . P A 2
H34B H -0.0595 0.8612 0.4516 0.118 Uiso 0.5 1 calc R . P A 2
H34C H 0.0328 0.8294 0.4498 0.118 Uiso 0.5 1 calc R . P A 2
C34A C -0.0459(16) 0.9926(12) 0.3911(13) 0.119(11) Uani 0.5 1 d D . P A 2
H34D H -0.0358 1.0174 0.3610 0.178 Uiso 0.5 1 calc R . P A 2
H34E H -0.1055 0.9801 0.3922 0.178 Uiso 0.5 1 calc R . P A 2
H34F H -0.0313 1.0202 0.4195 0.178 Uiso 0.5 1 calc R . P A 2
C34C C -0.0139(16) 0.8634(18) 0.3401(10) 0.111(13) Uani 0.5 1 d D . P A 2
H34G H -0.0040 0.8863 0.3092 0.167 Uiso 0.5 1 calc R . P A 2
H34H H 0.0180 0.8221 0.3410 0.167 Uiso 0.5 1 calc R . P A 2
H34I H -0.0743 0.8539 0.3428 0.167 Uiso 0.5 1 calc R . P A 2
C35B C 0.164(2) 1.0856(10) 0.4560(11) 0.126(13) Uani 0.5 1 d D . P A 2
H35A H 0.1030 1.0795 0.4582 0.189 Uiso 0.5 1 calc R . P A 2
H35B H 0.1853 1.1093 0.4851 0.189 Uiso 0.5 1 calc R . P A 2
H35C H 0.1766 1.1112 0.4266 0.189 Uiso 0.5 1 calc R . P A 2
C35A C 0.3340(12) 1.0128(16) 0.4485(11) 0.114(12) Uani 0.5 1 d D . P A 2
H35D H 0.3603 0.9692 0.4467 0.171 Uiso 0.5 1 calc R . P A 2
H35E H 0.3472 1.0381 0.4190 0.171 Uiso 0.5 1 calc R . P A 2
H35F H 0.3559 1.0362 0.4775 0.171 Uiso 0.5 1 calc R . P A 2
C35C C 0.194(2) 0.9585(19) 0.5106(10) 0.106(13) Uani 0.5 1 d D . P A 2
H35G H 0.2205 0.9150 0.5100 0.159 Uiso 0.5 1 calc R . P A 2
H35H H 0.2160 0.9837 0.5386 0.159 Uiso 0.5 1 calc R . P A 2
H35I H 0.1325 0.9533 0.5134 0.159 Uiso 0.5 1 calc R . P A 2
C100 C 0.3979(13) 0.8303(10) 0.6687(6) 0.092(8) Uiso 0.5 1 d . U P D 1
H100 H 0.3722 0.8257 0.6995 0.110 Uiso 0.5 1 calc R . P D 1
C102 C 0.4430(15) 0.7781(8) 0.6492(7) 0.116(10) Uiso 0.5 1 d G U P D 1
H102 H 0.4480 0.7378 0.6668 0.139 Uiso 0.5 1 calc R . P D 1
C101 C 0.4807(13) 0.7847(8) 0.6040(7) 0.091(7) Uiso 0.5 1 d G U P D 1
H101 H 0.5115 0.7490 0.5907 0.110 Uiso 0.5 1 calc R . P D 1
C105 C 0.4734(12) 0.8436(10) 0.5783(6) 0.078(7) Uiso 0.5 1 d G U P D 1
H105 H 0.4992 0.8482 0.5474 0.094 Uiso 0.5 1 calc R . P D 1
C104 C 0.4283(14) 0.8958(8) 0.5978(7) 0.117(15) Uiso 0.5 1 d G U P D 1
H104 H 0.4233 0.9361 0.5802 0.140 Uiso 0.5 1 calc R . P D 1
C103 C 0.3906(13) 0.8892(8) 0.6429(8) 0.087(8) Uiso 0.5 1 d G U P D 1
C106 C 0.340(2) 0.9423(16) 0.6619(12) 0.142(12) Uiso 0.5 1 d . U P D 1
H10J H 0.2911 0.9497 0.6402 0.213 Uiso 0.5 1 calc GR . P D 1
H10K H 0.3742 0.9826 0.6639 0.213 Uiso 0.5 1 calc GR . P D 1
H10L H 0.3210 0.9307 0.6947 0.213 Uiso 0.5 1 calc GR . P D 1
C114 C 0.1336(6) 0.7016(5) 0.6462(3) 0.100(4) Uani 1 1 d . . . . .
C113 C 0.1532(6) 0.7668(6) 0.6571(3) 0.114(5) Uani 1 1 d G . . . .
C112 C 0.1410(6) 0.8153(4) 0.6217(4) 0.116(5) Uani 1 1 d G . . . .
H112 H 0.1457 0.8628 0.6312 0.140 Uiso 1 1 calc R . . . .
C111 C 0.1092(6) 0.7986(5) 0.5755(4) 0.131(6) Uani 1 1 d G . . . .
H111 H 0.0889 0.8342 0.5529 0.157 Uiso 1 1 calc R . . . .
C110 C 0.0896(6) 0.7334(6) 0.5647(3) 0.139(7) Uani 1 1 d G . . . .
H110 H 0.0586 0.7225 0.5335 0.166 Uiso 1 1 calc R . . . .
C115 C 0.1018(6) 0.6848(4) 0.6001(4) 0.105(4) Uani 1 1 d G . . . .
H115 H 0.0885 0.6403 0.5927 0.126 Uiso 1 1 calc R . . . .
C116 C 0.143(2) 0.6546(15) 0.6858(8) 0.34(2) Uani 1 1 d . . . . .
H11M H 0.1277 0.6105 0.6740 0.504 Uiso 1 1 calc R . . . .
H11N H 0.2020 0.6543 0.6977 0.504 Uiso 1 1 calc R . . . .
H11O H 0.1063 0.6670 0.7126 0.504 Uiso 1 1 calc R . . . .
C124 C 0.4441(8) 0.5925(5) 0.6557(4) 0.104(4) Uani 1 1 d . . . . .
C123 C 0.3565(8) 0.5883(5) 0.6560(4) 0.112(5) Uani 1 1 d G . . . .
H123 H 0.3279 0.5875 0.6862 0.135 Uiso 1 1 calc R . . . .
C122 C 0.3107(6) 0.5851(5) 0.6121(5) 0.126(5) Uani 1 1 d G . . . .
H122 H 0.2508 0.5822 0.6122 0.151 Uiso 1 1 calc R . . . .
C121 C 0.3525(11) 0.5862(5) 0.5679(4) 0.137(7) Uani 1 1 d G . . . .
H121 H 0.3264 0.5587 0.5412 0.164 Uiso 1 1 calc R . . . .
C120 C 0.4401(11) 0.5905(5) 0.5676(4) 0.150(7) Uani 1 1 d G . . . .
H120 H 0.4686 0.5912 0.5375 0.180 Uiso 1 1 calc R . . . .
C125 C 0.4858(6) 0.5936(5) 0.6116(6) 0.149(7) Uani 1 1 d G . . . .
H125 H 0.5457 0.5966 0.6114 0.179 Uiso 1 1 calc R . . . .
C126 C 0.4979(14) 0.5917(11) 0.7003(8) 0.216(11) Uani 1 1 d . . . . .
H12J H 0.5573 0.5953 0.6913 0.324 Uiso 1 1 calc R . . . .
H12K H 0.4831 0.6289 0.7213 0.324 Uiso 1 1 calc R . . . .
H12L H 0.4893 0.5503 0.7180 0.324 Uiso 1 1 calc R . . . .
C200 C -0.0645(17) 0.7401(11) 0.7177(9) 0.268(16) Uani 1 1 d D U . . .
H20J H -0.0850 0.7267 0.7497 0.402 Uiso 1 1 calc R . . . .
H20K H -0.0162 0.7126 0.7091 0.402 Uiso 1 1 calc R . . . .
H20L H -0.0471 0.7864 0.7190 0.402 Uiso 1 1 calc R . . . .
C201 C -0.1299(11) 0.7323(6) 0.6820(6) 0.152(7) Uani 1 1 d D U . . .
C202 C -0.1076(9) 0.7499(5) 0.6348(7) 0.148(7) Uani 1 1 d G U . . .
H202 H -0.0521 0.7653 0.6288 0.178 Uiso 1 1 calc R . . . .
C203 C -0.1665(14) 0.7451(6) 0.5965(5) 0.206(10) Uani 1 1 d G U . . .
H203 H -0.1513 0.7572 0.5643 0.247 Uiso 1 1 calc R . . . .
C204 C -0.2476(12) 0.7226(7) 0.6053(7) 0.225(11) Uani 1 1 d G U . . .
H204 H -0.2879 0.7193 0.5791 0.270 Uiso 1 1 calc R . . . .
C205 C -0.2699(9) 0.7050(7) 0.6524(9) 0.253(12) Uani 1 1 d G U . . .
H205 H -0.3254 0.6896 0.6585 0.303 Uiso 1 1 calc R . . . .
C206 C -0.2110(13) 0.7098(6) 0.6908(6) 0.185(8) Uani 1 1 d G U . . .
H206 H -0.2262 0.6977 0.7230 0.222 Uiso 1 1 calc R . . . .
C1AA C 0.4656(15) 0.7702(10) 0.6261(10) 0.142(12) Uiso 0.5 1 d . . P D 2
H1AA H 0.4991 0.7315 0.6237 0.170 Uiso 0.5 1 calc R . P D 2
C19 C 0.4049(14) 0.7750(9) 0.6618(8) 0.099(8) Uiso 0.5 1 d G . P D 2
H19 H 0.3969 0.7395 0.6840 0.119 Uiso 0.5 1 calc R . P D 2
C2 C 0.3560(12) 0.8316(11) 0.6652(7) 0.114(10) Uiso 0.5 1 d G . P D 2
H2 H 0.3145 0.8348 0.6897 0.137 Uiso 0.5 1 calc R . P D 2
C2AA C 0.3678(13) 0.8834(9) 0.6328(9) 0.135(15) Uiso 0.5 1 d G . P D 2
H2AA H 0.3344 0.9221 0.6351 0.162 Uiso 0.5 1 calc R . P D 2
C9 C 0.4285(14) 0.8786(11) 0.5971(7) 0.083(10) Uiso 0.5 1 d G . P D 2
C5 C 0.4774(13) 0.8220(13) 0.5937(8) 0.107(9) Uiso 0.5 1 d G . P D 2
H5 H 0.5189 0.8187 0.5692 0.128 Uiso 0.5 1 calc R . P D 2
C0AA C 0.443(3) 0.923(2) 0.5609(18) 0.24(2) Uiso 0.5 1 d . . P D 2
H0AA H 0.3909 0.9286 0.5411 0.359 Uiso 0.5 1 calc GR . P D 2
H0AB H 0.4878 0.9064 0.5402 0.359 Uiso 0.5 1 calc GR . P D 2
H0AC H 0.4595 0.9650 0.5754 0.359 Uiso 0.5 1 calc GR . P D 2
C3 C -0.0826(17) 0.5428(13) 0.3657(10) 0.080(8) Uiso 0.5 1 d . . P C 2
H3A H -0.0678 0.5061 0.3876 0.120 Uiso 0.5 1 calc R . P C 2
H3B H -0.1394 0.5586 0.3730 0.120 Uiso 0.5 1 calc R . P C 2
H3C H -0.0813 0.5279 0.3317 0.120 Uiso 0.5 1 calc R . P C 2
C4 C -0.0357(18) 0.6732(14) 0.3354(10) 0.102(9) Uiso 0.5 1 d . . P C 2
H4A H 0.0033 0.7105 0.3390 0.153 Uiso 0.5 1 calc R . P C 2
H4B H -0.0349 0.6569 0.3017 0.153 Uiso 0.5 1 calc R . P C 2
H4C H -0.0930 0.6877 0.3431 0.153 Uiso 0.5 1 calc R . P C 2
C8 C -0.0152(14) 0.6579(11) 0.4436(8) 0.075(6) Uiso 0.5 1 d . . P C 2
H8A H 0.0009 0.6270 0.4697 0.113 Uiso 0.5 1 calc R . P C 2
H8B H 0.0224 0.6963 0.4449 0.113 Uiso 0.5 1 calc R . P C 2
H8C H -0.0736 0.6724 0.4479 0.113 Uiso 0.5 1 calc R . P C 2
C1 C 0.581(3) 0.896(2) 0.3281(14) 0.178(16) Uiso 0.5 1 d . . P B 2
H1A H 0.5201 0.8930 0.3322 0.267 Uiso 0.5 1 calc R . P B 2
H1B H 0.6007 0.9404 0.3355 0.267 Uiso 0.5 1 calc R . P B 2
H1C H 0.5949 0.8846 0.2942 0.267 Uiso 0.5 1 calc R . P B 2
C7 C 0.748(2) 0.8467(19) 0.3589(14) 0.167(15) Uiso 0.5 1 d . . P B 2
H7A H 0.7603 0.8244 0.3280 0.251 Uiso 0.5 1 calc R . P B 2
H7B H 0.7546 0.8944 0.3547 0.251 Uiso 0.5 1 calc R . P B 2
H7C H 0.7876 0.8312 0.3845 0.251 Uiso 0.5 1 calc R . P B 2
C11 C 0.617(3) 0.874(2) 0.4383(14) 0.160(17) Uiso 0.5 1 d . . P B 2
H11J H 0.5595 0.8637 0.4477 0.240 Uiso 0.5 1 calc R . P B 2
H11K H 0.6569 0.8582 0.4640 0.240 Uiso 0.5 1 calc R . P B 2
H11L H 0.6238 0.9213 0.4342 0.240 Uiso 0.5 1 calc R . P B 2

loop_
_atom_site_aniso_label
_atom_site_aniso_U_11
_atom_site_aniso_U_22
_atom_site_aniso_U_33
_atom_site_aniso_U_23
_atom_site_aniso_U_13
_atom_site_aniso_U_12
Ge1 0.0277(5) 0.0804(7) 0.0386(5) -0.0063(5) 0.0013(4) 0.0017(4)
Ge2 0.0437(5) 0.0494(5) 0.0453(5) 0.0018(4) 0.0016(4) -0.0098(4)
Ge3 0.0636(6) 0.0419(5) 0.0398(5) 0.0077(4) 0.0099(4) 0.0176(4)
Ge4 0.0425(5) 0.0639(6) 0.0498(6) 0.0063(5) -0.0120(4) 0.0131(4)
Ge5 0.0571(6) 0.0497(6) 0.0528(6) 0.0089(5) 0.0182(5) -0.0015(5)
Ge6 0.0391(5) 0.0526(6) 0.0428(5) -0.0105(4) 0.0030(4) 0.0026(4)
Ge7 0.0365(5) 0.0517(6) 0.0432(5) 0.0072(4) 0.0115(4) 0.0081(4)
Ge8 0.0483(5) 0.0538(6) 0.0415(5) -0.0075(4) 0.0008(4) -0.0030(4)
Ge9 0.0403(5) 0.0485(6) 0.0549(6) 0.0128(4) -0.0047(4) 0.0104(4)
Si1 0.0278(13) 0.134(3) 0.0502(16) -0.0207(17) 0.0012(11) 0.0000(15)
Si2 0.0400(14) 0.0514(15) 0.0765(18) 0.0011(13) -0.0006(13) -0.0083(12)
Si10 0.075(2) 0.171(4) 0.095(3) -0.019(3) 0.011(2) -0.059(3)
Si11 0.0467(18) 0.218(5) 0.077(2) -0.053(3) 0.0031(16) 0.037(2)
Si12 0.0485(18) 0.168(4) 0.072(2) -0.002(2) -0.0079(15) 0.033(2)
Si20 0.0344(17) 0.081(2) 0.226(5) 0.007(3) 0.002(2) -0.0061(16)
Si21 0.117(3) 0.088(2) 0.064(2) -0.0129(17) -0.0120(19) -0.037(2)
Si22 0.0736(19) 0.0544(17) 0.0721(19) 0.0044(14) 0.0170(15) -0.0110(14)
Si3 0.062(4) 0.038(3) 0.034(3) 0.004(2) 0.004(3) 0.022(3)
Si30 0.068(4) 0.052(3) 0.046(3) -0.019(3) 0.006(3) 0.005(3)
Si31 0.060(5) 0.099(6) 0.082(5) -0.009(4) -0.010(4) 0.044(4)
Si32 0.212(11) 0.045(4) 0.049(4) 0.005(3) 0.035(6) 0.029(5)
Si3A 0.045(4) 0.049(4) 0.055(4) 0.016(3) 0.008(3) 0.015(3)
Si33 0.073(4) 0.086(5) 0.076(5) 0.057(4) 0.024(4) 0.031(4)
Si34 0.042(4) 0.061(4) 0.064(4) 0.017(3) 0.016(3) 0.018(3)
K1 0.099(2) 0.105(2) 0.0533(14) -0.0001(13) 0.0132(13) -0.0125(16)
C11B 0.093(10) 0.34(3) 0.053(7) -0.010(11) -0.005(7) 0.045(14)
C11A 0.052(8) 0.33(3) 0.122(12) -0.070(14) -0.002(8) 0.077(12)
C11C 0.125(13) 0.165(17) 0.201(18) -0.114(15) -0.003(12) 0.015(12)
C12B 0.092(9) 0.176(14) 0.060(7) 0.014(8) -0.003(7) -0.004(9)
C12A 0.131(13) 0.099(11) 0.191(17) -0.003(11) -0.037(12) 0.047(10)
C12C 0.042(8) 0.48(4) 0.128(13) 0.085(19) -0.005(8) 0.057(14)
C21B 0.116(11) 0.108(10) 0.096(9) -0.036(8) 0.043(8) -0.007(8)
C21A 0.23(2) 0.160(16) 0.078(9) 0.027(10) -0.045(11) -0.078(14)
C21C 0.179(16) 0.119(12) 0.118(12) -0.038(10) -0.006(11) -0.063(11)
C22C 0.102(9) 0.076(8) 0.105(9) 0.028(7) -0.003(7) 0.007(7)
C22B 0.135(12) 0.106(10) 0.080(8) 0.010(7) 0.029(8) -0.015(9)
C22A 0.117(11) 0.088(9) 0.141(12) 0.027(9) 0.004(9) -0.046(8)
C30B 0.14(3) 0.11(2) 0.08(2) -0.050(18) -0.010(17) 0.05(2)
C30A 0.10(2) 0.085(18) 0.058(15) -0.020(14) 0.009(14) -0.023(16)
C30C 0.062(18) 0.17(3) 0.030(12) 0.004(14) 0.007(12) -0.001(18)
C31A 0.09(2) 0.15(3) 0.11(2) 0.00(2) 0.017(17) 0.04(2)
C31B 0.13(3) 0.11(3) 0.31(6) 0.01(3) -0.02(3) 0.09(2)
C31C 0.053(19) 0.15(3) 0.13(3) -0.02(2) -0.042(18) 0.049(19)
C32C 0.16(3) 0.13(3) 0.057(17) 0.006(16) 0.00(2) 0.02(2)
C32A 0.46(8) 0.060(18) 0.11(2) 0.033(17) 0.11(4) 0.01(3)
C33C 0.10(2) 0.16(3) 0.043(13) 0.045(16) 0.026(14) 0.041(19)
C33B 0.14(2) 0.11(2) 0.13(2) 0.086(19) 0.05(2) 0.08(2)
C34B 0.070(16) 0.072(16) 0.095(18) 0.024(15) 0.028(13) 0.035(14)
C34A 0.076(19) 0.11(2) 0.17(3) 0.03(2) 0.01(2) 0.037(17)
C34C 0.039(16) 0.21(4) 0.09(2) -0.01(2) 0.005(14) -0.022(17)
C35B 0.23(4) 0.055(16) 0.09(2) -0.019(15) -0.02(2) 0.02(2)
C35A 0.13(3) 0.09(2) 0.12(3) 0.009(18) -0.04(2) -0.06(2)
C35C 0.14(4) 0.10(2) 0.08(2) -0.007(16) 0.00(2) -0.02(3)
C114 0.097(10) 0.111(12) 0.093(10) 0.018(9) 0.035(8) 0.021(8)
C113 0.163(15) 0.110(12) 0.071(9) 0.008(8) 0.025(9) 0.023(10)
C112 0.128(13) 0.113(12) 0.108(11) -0.004(10) 0.022(10) 0.029(9)
C111 0.114(12) 0.143(15) 0.135(15) 0.074(12) 0.005(10) -0.017(11)
C110 0.122(13) 0.172(18) 0.122(13) 0.062(13) -0.007(10) -0.050(12)
C115 0.083(9) 0.130(13) 0.101(10) -0.015(10) 0.020(8) -0.026(8)
C116 0.52(6) 0.35(4) 0.14(2) 0.07(2) 0.05(3) 0.17(4)
C124 0.098(10) 0.095(10) 0.120(12) -0.018(9) -0.025(9) -0.006(8)
C123 0.142(14) 0.113(11) 0.082(10) 0.024(8) 0.016(9) -0.002(10)
C122 0.125(13) 0.100(11) 0.152(15) 0.006(11) -0.023(13) 0.011(9)
C121 0.22(2) 0.082(10) 0.104(13) 0.017(9) 0.006(13) 0.007(13)
C120 0.19(2) 0.126(15) 0.134(17) 0.022(12) 0.009(15) -0.023(15)
C125 0.182(18) 0.113(13) 0.155(16) -0.019(12) 0.076(16) -0.043(12)
C126 0.25(3) 0.18(2) 0.22(2) -0.039(18) -0.10(2) 0.019(18)
C200 0.35(3) 0.21(2) 0.24(2) -0.122(19) -0.17(2) 0.12(2)
C201 0.188(17) 0.088(11) 0.181(16) -0.035(12) 0.026(15) 0.043(11)
C202 0.205(18) 0.075(10) 0.166(16) -0.024(11) 0.036(14) 0.035(11)
C203 0.23(2) 0.085(12) 0.30(2) -0.054(14) -0.068(19) 0.029(14)
C204 0.26(2) 0.152(17) 0.26(2) -0.070(17) -0.10(2) -0.002(17)
C205 0.26(2) 0.185(18) 0.32(3) -0.09(2) 0.01(2) -0.032(18)
C206 0.171(18) 0.143(15) 0.24(2) -0.045(15) 0.070(16) 0.001(15)

loop_
_atom_type_symbol
_atom_type_description
_atom_type_scat_dispersion_real
_atom_type_scat_dispersion_imag
_atom_type_scat_source
C C 0.0033 0.0016 'International Tables Vol C Tables 4.2.6.8 and 6.1.1.4'
H H 0.0000 0.0000 'International Tables Vol C Tables 4.2.6.8 and 6.1.1.4'
Ge Ge 0.1547 1.8001 'International Tables Vol C Tables 4.2.6.8 and 6.1.1.4'
K K 0.2009 0.2494 'International Tables Vol C Tables 4.2.6.8 and 6.1.1.4'
Si Si 0.0817 0.0704 'International Tables Vol C Tables 4.2.6.8 and 6.1.1.4'

loop_
_geom_angle_atom_site_label_1
_geom_angle_atom_site_label_2
_geom_angle_atom_site_label_3
_geom_angle
Ge6 Ge1 Ge5 62.94(4)
Ge8 Ge1 Ge5 87.07(4)
Ge8 Ge1 Ge6 117.97(4)
Ge8 Ge1 Ge9 63.62(4)
Ge9 Ge1 Ge5 117.96(4)
Ge9 Ge1 Ge6 83.65(4)
Si1 Ge1 Ge5 120.99(9)
Si1 Ge1 Ge6 120.55(8)
Si1 Ge1 Ge8 121.45(8)
Si1 Ge1 Ge9 120.97(9)
Ge6 Ge2 Ge4 64.25(4)
Ge7 Ge2 Ge4 81.60(4)
Ge7 Ge2 Ge6 116.33(4)
Ge7 Ge2 Ge9 64.80(4)
Ge9 Ge2 Ge4 116.46(4)
Ge9 Ge2 Ge6 84.03(4)
Si2 Ge2 Ge4 120.49(8)
Si2 Ge2 Ge6 121.85(8)
Si2 Ge2 Ge7 121.72(8)
Si2 Ge2 Ge9 123.03(8)
Ge5 Ge3 Ge4 63.14(4)
Ge7 Ge3 Ge4 81.20(4)
Ge7 Ge3 Ge5 116.63(4)
Ge8 Ge3 Ge4 116.84(4)
Ge8 Ge3 Ge5 86.88(4)
Ge8 Ge3 Ge7 64.01(4)
Si3 Ge3 Ge4 127.48(17)
Si3 Ge3 Ge5 120.89(17)
Si3 Ge3 Ge7 122.41(16)
Si3 Ge3 Ge8 115.67(17)
Si3A Ge3 Ge4 111.73(18)
Si3A Ge3 Ge5 127.27(16)
Si3A Ge3 Ge7 113.74(16)
Si3A Ge3 Ge8 129.83(18)
Ge2 Ge4 Ge3 92.86(4)
Ge2 Ge4 Ge5 101.32(4)
Ge2 Ge4 Ge6 57.66(3)
Ge3 Ge4 Ge5 58.33(4)
Ge3 Ge4 Ge6 100.16(4)
Ge5 Ge4 Ge6 59.27(3)
Ge1 Ge5 Ge3 89.28(4)
Ge1 Ge5 Ge4 100.40(4)
Ge1 Ge5 Ge6 58.51(4)
Ge3 Ge5 Ge4 58.53(4)
Ge3 Ge5 Ge6 101.48(4)
Ge6 Ge5 Ge4 60.88(3)
Ge1 Ge6 Ge4 99.70(4)
Ge1 Ge6 Ge5 58.55(4)
Ge2 Ge6 Ge1 91.46(4)
Ge2 Ge6 Ge4 58.09(3)
Ge2 Ge6 Ge5 102.08(4)
Ge5 Ge6 Ge4 59.86(4)
Ge2 Ge7 Ge3 93.57(4)
Ge2 Ge7 Ge8 101.35(4)
Ge2 Ge7 Ge9 57.61(3)
Ge2 Ge7 K1 123.72(6)
Ge3 Ge7 Ge8 57.93(3)
Ge3 Ge7 Ge9 100.28(4)
Ge3 Ge7 K1 119.63(6)
Ge8 Ge7 Ge9 59.30(3)
Ge8 Ge7 K1 68.48(5)
Ge9 Ge7 K1 71.76(5)
Ge1 Ge8 Ge3 89.86(4)
Ge1 Ge8 Ge7 100.08(4)
Ge1 Ge8 Ge9 58.29(4)
Ge1 Ge8 K1 126.73(6)
Ge3 Ge8 Ge7 58.06(3)
Ge3 Ge8 Ge9 101.43(4)
Ge3 Ge8 K1 120.58(6)
Ge7 Ge8 K1 69.44(5)
Ge9 Ge8 Ge7 60.74(3)
Ge9 Ge8 K1 72.54(5)
Ge1 Ge9 Ge7 99.39(4)
Ge1 Ge9 Ge8 58.09(4)
Ge1 Ge9 K1 120.91(5)
Ge2 Ge9 Ge1 91.66(4)
Ge2 Ge9 Ge7 57.60(3)
Ge2 Ge9 Ge8 101.84(4)
Ge2 Ge9 K1 119.17(6)
Ge7 Ge9 K1 66.74(5)
Ge8 Ge9 Ge7 59.96(3)
Ge8 Ge9 K1 66.46(5)
Ge1 Si1 Si12 106.92(14)
Si10 Si1 Ge1 108.82(18)
Si10 Si1 Si11 112.2(2)
Si10 Si1 Si12 111.82(18)
Si11 Si1 Ge1 107.54(13)
Si11 Si1 Si12 109.3(2)
Si20 Si2 Ge2 108.16(14)
Si20 Si2 Si21 112.89(19)
Si20 Si2 Si22 110.98(18)
Si21 Si2 Ge2 107.03(13)
Si22 Si2 Ge2 107.15(13)
Si22 Si2 Si21 110.36(16)
C10A Si10 Si1 110.5(10)
C10A Si10 C10B 113.3(13)
C10A Si10 C10C 109.1(13)
C10B Si10 Si1 105.8(9)
C10B Si10 C10C 111.7(12)
C10C Si10 Si1 106.1(8)
C1 Si10 Si1 113.3(11)
C7 Si10 Si1 126.2(13)
C7 Si10 C1 97.1(17)
C7 Si10 C11 109.6(18)
C11 Si10 Si1 108.7(13)
C11 Si10 C1 98.1(17)
C11B Si11 Si1 110.0(6)
C11B Si11 C11A 107.7(7)
C11B Si11 C11C 107.9(8)
C11A Si11 Si1 108.4(5)
C11A Si11 C11C 111.8(8)
C11C Si11 Si1 110.9(5)
C12B Si12 Si1 109.4(5)
C12B Si12 C12A 108.0(7)
C12B Si12 C12C 108.7(8)
C12A Si12 Si1 112.5(5)
C12A Si12 C12C 109.0(9)
C12C Si12 Si1 109.2(5)
C20B Si20 Si2 110.3(8)
C20B Si20 C20C 110.7(13)
C20A Si20 Si2 119.0(12)
C20A Si20 C20B 107.3(15)
C20A Si20 C20C 106.8(16)
C20C Si20 Si2 102.4(10)
C3 Si20 Si2 111.6(8)
C3 Si20 C8 113.2(11)
C4 Si20 Si2 116.8(10)
C4 Si20 C3 106.4(13)
C4 Si20 C8 101.6(12)
C8 Si20 Si2 106.9(6)
C21B Si21 Si2 110.8(4)
C21B Si21 C21A 109.0(7)
C21B Si21 C21C 110.3(7)
C21A Si21 Si2 109.4(6)
C21C Si21 Si2 108.2(5)
C21C Si21 C21A 109.0(7)
C22C Si22 Si2 111.0(4)
C22C Si22 C22B 107.8(6)
C22C Si22 C22A 109.7(6)
C22B Si22 Si2 110.1(4)
C22B Si22 C22A 107.8(6)
C22A Si22 Si2 110.4(5)
Ge3 Si3 Si30 109.5(3)
Ge3 Si3 Si32 107.6(3)
Si30 Si3 Si32 107.8(4)
Si31 Si3 Ge3 105.8(4)
Si31 Si3 Si30 112.1(4)
Si31 Si3 Si32 113.8(4)
C30B Si30 Si3 110.1(9)
C30B Si30 C30A 110.3(14)
C30B Si30 C30C 107.0(16)
C30A Si30 Si3 111.6(7)
C30C Si30 Si3 110.5(13)
C30C Si30 C30A 107.2(12)
C31A Si31 Si3 109.2(10)
C31A Si31 C31B 104.2(18)
C31B Si31 Si3 113.1(13)
C31C Si31 Si3 112.1(9)
C31C Si31 C31A 108.4(17)
C31C Si31 C31B 109.4(17)
C32C Si32 Si3 108.1(12)
C32C Si32 C32B 105.9(15)
C32B Si32 Si3 109.4(10)
C32A Si32 Si3 109.1(10)
C32A Si32 C32C 113.3(17)
C32A Si32 C32B 111(2)
Si33 Si3A Ge3 104.4(3)
Si33 Si3A Si35 109.4(4)
Si34 Si3A Ge3 112.2(3)
Si34 Si3A Si33 113.3(4)
Si34 Si3A Si35 113.2(4)
Si35 Si3A Ge3 103.5(3)
C33C Si33 Si3A 110.5(8)
C33B Si33 Si3A 110.1(8)
C33B Si33 C33C 107.1(14)
C33A Si33 Si3A 113.0(12)
C33A Si33 C33C 103.6(15)
C33A Si33 C33B 112.2(16)
C34B Si34 Si3A 112.0(9)
C34B Si34 C34A 108.5(13)
C34B Si34 C34C 107.5(15)
C34A Si34 Si3A 110.7(10)
C34C Si34 Si3A 110.3(8)
C34C Si34 C34A 107.8(17)
C35B Si35 Si3A 110.1(10)
C35B Si35 C35A 110.9(16)
C35B Si35 C35C 107.2(17)
C35A Si35 Si3A 110.6(10)
C35A Si35 C35C 108.4(15)
C35C Si35 Si3A 109.6(13)
C102 K1 C105 42.0(2)
C102 K1 C112 96.3(4)
C102 K1 C110 134.7(4)
C102 K1 C122 85.3(3)
C102 K1 C121 91.4(3)
C101 K1 C102 24.98(16)
C101 K1 C105 23.83(15)
C101 K1 C112 115.3(3)
C101 K1 C111 136.6(4)
C101 K1 C110 157.5(3)
C101 K1 C122 95.1(4)
C101 K1 C121 91.2(4)
C105 K1 C122 118.7(4)
C112 K1 C105 108.0(3)
C112 K1 C110 42.63(10)
C112 K1 C122 106.2(3)
C112 K1 C2 65.4(4)
C112 K1 C5 109.5(4)
C111 K1 C102 120.5(4)
C111 K1 C105 122.3(4)
C111 K1 C112 24.56(7)
C111 K1 C110 24.45(7)
C111 K1 C122 109.7(3)
C111 K1 C121 125.0(4)
C111 K1 C2 89.1(4)
C111 K1 C5 127.2(5)
C110 K1 C105 146.7(4)
C110 K1 C122 89.6(3)
C110 K1 C2 106.9(4)
C121 K1 C105 111.5(4)
C121 K1 C112 128.2(4)
C121 K1 C110 101.4(4)
C121 K1 C122 23.63(7)
C121 K1 C2 116.1(4)
C121 K1 C5 104.2(5)
C1AA K1 C112 108.8(4)
C1AA K1 C111 132.5(4)
C1AA K1 C110 148.0(5)
C1AA K1 C122 86.2(4)
C1AA K1 C121 87.0(4)
C1AA K1 C19 25.64(19)
C1AA K1 C2 43.5(2)
C1AA K1 C5 24.70(19)
C19 K1 C112 85.5(5)
C19 K1 C111 110.1(5)
C19 K1 C110 122.4(5)
C19 K1 C122 82.2(4)
C19 K1 C121 93.1(4)
C19 K1 C2 24.43(14)
C19 K1 C5 43.7(3)
C2 K1 C122 101.1(4)
C5 K1 C110 151.2(4)
C5 K1 C122 109.1(5)
C5 K1 C2 49.3(2)
C102 C100 C103 120.0
C100 C102 K1 94.3(8)
C101 C102 K1 73.1(7)
C101 C102 C100 120.0
C102 C101 K1 81.9(7)
C102 C101 C105 120.0
C105 C101 K1 89.9(8)
C101 C105 K1 66.3(8)
C104 C105 K1 94.1(7)
C104 C105 C101 120.0
C105 C104 C103 120.0
C100 C103 C106 120.0(19)
C104 C103 C100 120.0
C104 C103 C106 119.9(19)
C113 C114 C115 120.0
C113 C114 C116 116.7(15)
C115 C114 C116 123.2(16)
C114 C113 K1 82.3(3)
C114 C113 C112 120.0
C112 C113 K1 71.5(3)
C113 C112 K1 84.9(3)
C111 C112 K1 74.7(3)
C111 C112 C113 120.0
C112 C111 K1 80.7(3)
C110 C111 K1 81.7(3)
C110 C111 C112 120.0
C111 C110 K1 73.9(3)
C111 C110 C115 120.0
C115 C110 K1 84.9(3)
C114 C115 K1 81.4(3)
C110 C115 K1 71.7(3)
C110 C115 C114 120.0
C123 C124 C125 120.0
C123 C124 C126 123.8(14)
C125 C124 C126 116.1(14)
C124 C123 C122 120.0
C123 C122 K1 107.1(4)
C123 C122 C121 120.0
C121 C122 K1 72.0(5)
C122 C121 K1 84.4(5)
C120 C121 K1 101.2(5)
C120 C121 C122 120.0
C121 C120 C125 120.0
C120 C125 C124 120.0
C202 C201 C200 114(2)
C202 C201 C206 120.0
C206 C201 C200 126(2)
C201 C202 C203 120.0
C204 C203 C202 120.0
C205 C204 C203 120.0
C204 C205 C206 120.0
C205 C206 C201 120.0
C19 C1AA K1 78.0(8)
C19 C1AA C5 120.0
C5 C1AA K1 85.5(8)
C1AA C19 K1 76.4(8)
C1AA C19 C2 120.0
C2 C19 K1 86.4(9)
C19 C2 K1 69.2(9)
C2AA C2 K1 85.8(8)
C2AA C2 C19 120.0
C2 C2AA K1 71.1(7)
C2 C2AA C9 120.0
C9 C2AA K1 77.9(7)
C2AA C9 K1 79.4(7)
C2AA C9 C5 120.0
C5 C9 K1 70.2(8)
C0AA C9 K1 116(2)
C0AA C9 C2AA 127(3)
C0AA C9 C5 113(3)
C1AA C5 K1 69.8(8)
C9 C5 K1 86.6(9)
C9 C5 C1AA 120.0

loop_
_geom_bond_atom_site_label_1
_geom_bond_atom_site_label_2
_geom_bond_distance
Ge1 Ge5 2.5351(13)
Ge1 Ge6 2.5342(12)
Ge1 Ge8 2.5226(12)
Ge1 Ge9 2.5280(13)
Ge1 Si1 2.364(3)
Ge2 Ge4 2.5345(13)
Ge2 Ge6 2.5229(12)
Ge2 Ge7 2.5204(13)
Ge2 Ge9 2.5206(12)
Ge2 Si2 2.368(3)
Ge3 Ge4 2.5454(14)
Ge3 Ge5 2.5397(13)
Ge3 Ge7 2.5301(12)
Ge3 Ge8 2.5267(13)
Ge3 Si3 2.341(6)
Ge3 Si3A 2.446(7)
Ge4 Ge5 2.6623(14)
Ge4 Ge6 2.6894(12)
Ge5 Ge6 2.6463(14)
Ge7 Ge8 2.6801(13)
Ge7 Ge9 2.7010(12)
Ge7 K1 3.745(3)
Ge8 Ge9 2.6622(14)
Ge8 K1 3.721(3)
Ge9 K1 3.871(3)
Si1 Si10 2.282(5)
Si1 Si11 2.344(4)
Si1 Si12 2.368(5)
Si2 Si20 2.325(4)
Si2 Si21 2.361(4)
Si2 Si22 2.332(4)
Si10 C10A 1.74(3)
Si10 C10B 1.76(2)
Si10 C10C 1.94(2)
Si10 C1 2.11(4)
Si10 C7 1.79(4)
Si10 C11 1.98(4)
Si11 C11B 1.852(15)
Si11 C11A 1.877(11)
Si11 C11C 1.913(17)
Si12 C12B 1.822(13)
Si12 C12A 1.888(16)
Si12 C12C 1.894(12)
Si20 C20B 1.90(3)
Si20 C20A 1.47(3)
Si20 C20C 2.02(3)
Si20 C3 1.86(3)
Si20 C4 1.73(3)
Si20 C8 2.11(2)
Si21 C21B 1.858(13)
Si21 C21A 1.896(14)
Si21 C21C 1.878(13)
Si22 C22C 1.839(12)
Si22 C22B 1.864(12)
Si22 C22A 1.893(11)
Si3 Si30 2.343(9)
Si3 Si31 2.314(11)
Si3 Si32 2.378(11)
Si30 C30B 1.858(16)
Si30 C30A 1.868(16)
Si30 C30C 1.867(17)
Si31 C31A 1.857(17)
Si31 C31B 1.872(16)
Si31 C31C 1.855(17)
Si32 C32C 1.851(16)
Si32 C32B 1.868(17)
Si32 C32A 1.845(16)
Si3A Si33 2.344(9)
Si3A Si34 2.315(10)
Si3A Si35 2.353(11)
Si33 C33C 1.852(17)
Si33 C33B 1.848(14)
Si33 C33A 1.838(17)
Si34 C34B 1.858(16)
Si34 C34A 1.873(16)
Si34 C34C 1.862(17)
Si35 C35B 1.869(17)
Si35 C35A 1.871(17)
Si35 C35C 1.871(17)
K1 C102 3.26(2)
K1 C101 3.15(2)
K1 C105 3.44(2)
K1 C112 3.300(9)
K1 C111 3.226(10)
K1 C110 3.323(10)
K1 C122 3.451(11)
K1 C121 3.298(10)
K1 C1AA 3.12(3)
K1 C19 3.14(2)
K1 C2 3.35(2)
K1 C5 3.32(2)
C100 C102 1.3900
C100 C103 1.3900
C102 C101 1.3900
C101 C105 1.3900
C105 C104 1.3900
C104 C103 1.3900
C103 C106 1.45(3)
C114 C113 1.3900
C114 C115 1.3900
C114 C116 1.45(2)
C113 C112 1.3900
C112 C111 1.3900
C111 C110 1.3900
C110 C115 1.3900
C124 C123 1.3900
C124 C125 1.3900
C124 C126 1.471(18)
C123 C122 1.3900
C122 C121 1.3900
C121 C120 1.3900
C120 C125 1.3900
C200 C201 1.416(15)
C201 C202 1.3900
C201 C206 1.3900
C202 C203 1.3900
C203 C204 1.3900
C204 C205 1.3900
C205 C206 1.3900
C1AA C19 1.3900
C1AA C5 1.3900
C19 C2 1.3900
C2 C2AA 1.3900
C2AA C9 1.3900
C9 C5 1.3900
C9 C0AA 1.35(5)
